data_4312600
loop_
_publ_author_name
'Susan E. Latturner'
'Daniel Bilc'
'S. D. Mahanti'
'Mercouri G. Kanatzidis'

_publ_contact_author
; 
     Prof. M. G. Kanatzidis
     Department of Chemistry
     Michigan State University
     East Lansing, MI  48824    
;
_publ_contact_author_email kanatzid@cem.msu.edu
_publ_contact_author_phone '(517) 355-9715'
_publ_section_title
;
 RE2MAl6Si4 (RE = Gd, Tb, Dy; M = Au, Pt): Layered Quaternary
 Intermetallics Featuring CaAl2Si2-Type and YNiAl4Ge2-Type Slabs Grown
 from Aluminum Flux
;
_journal_name_full 'Inorganic Chemistry'
_journal_page_first 7959
_journal_page_last 7966
_journal_paper_doi 10.1021/ic0346432
_journal_volume 42
_journal_year 2003
_chemical_formula_sum 'Al6 Au Dy2 Si4'
_chemical_formula_weight 796.21
_chemical_name_systematic
; 
 ? 
;
_space_group_IT_number 166
_symmetry_cell_setting rhombohedral
_symmetry_space_group_name_Hall '-R 3 2"'
_symmetry_space_group_name_H-M 'R -3 m :H'
_atom_sites_solution_hydrogens geom
_atom_sites_solution_primary direct
_atom_sites_solution_secondary difmap
_audit_creation_method SHELXL-97
_cell_angle_alpha 90.00
_cell_angle_beta 90.00
_cell_angle_gamma 120.00
_cell_formula_units_Z 3
_cell_length_a 4.1901(6)
_cell_length_b 4.1901(6)
_cell_length_c 50.288(11)
_cell_measurement_temperature 293(2)
_cell_volume 764.6(2)
_computing_structure_refinement 'SHELXL-97 (Sheldrick, 1997)'
_computing_structure_solution 'SHELXS-97 (Sheldrick, 1990)'
_diffrn_ambient_temperature 293(2)
_diffrn_measured_fraction_theta_full 0.987
_diffrn_measured_fraction_theta_max 0.987
_diffrn_radiation_monochromator graphite
_diffrn_radiation_source 'fine-focus sealed tube'
_diffrn_radiation_type MoK\a
_diffrn_radiation_wavelength 0.71073
_diffrn_reflns_av_R_equivalents 0.0463
_diffrn_reflns_av_sigmaI/netI 0.0216
_diffrn_reflns_limit_h_max 5
_diffrn_reflns_limit_h_min -5
_diffrn_reflns_limit_k_max 5
_diffrn_reflns_limit_k_min -5
_diffrn_reflns_limit_l_max 64
_diffrn_reflns_limit_l_min -64
_diffrn_reflns_number 2540
_diffrn_reflns_theta_full 28.26
_diffrn_reflns_theta_max 28.26
_diffrn_reflns_theta_min 2.43
_exptl_absorpt_coefficient_mu 19.857
_exptl_crystal_density_diffrn 5.188
_exptl_crystal_density_method 'not measured'
_exptl_crystal_F_000 690
_refine_diff_density_max 1.206
_refine_diff_density_min -1.444
_refine_diff_density_rms 0.303
_refine_ls_extinction_coef 0.00091(10)
_refine_ls_extinction_expression Fc^*^=kFc[1+0.001xFc^2^\l^3^/sin(2\q)]^-1/4^
_refine_ls_extinction_method SHELXL
_refine_ls_goodness_of_fit_ref 1.087
_refine_ls_hydrogen_treatment mixed
_refine_ls_matrix_type full
_refine_ls_number_parameters 22
_refine_ls_number_reflns 302
_refine_ls_number_restraints 0
_refine_ls_restrained_S_all 1.087
_refine_ls_R_factor_all 0.0239
_refine_ls_R_factor_gt 0.0212
_refine_ls_shift/su_max 0.000
_refine_ls_shift/su_mean 0.000
_refine_ls_structure_factor_coef Fsqd
_refine_ls_weighting_details 'calc w=1/[\s^2^(Fo^2^)+(0.0314P)^2^+0.0000P] where P=(Fo^2^+2Fc^2^)/3'
_refine_ls_weighting_scheme calc
_refine_ls_wR_factor_gt 0.0490
_refine_ls_wR_factor_ref 0.0499
_reflns_number_gt 275
_reflns_number_total 302
_reflns_threshold_expression >2sigma(I)
_cod_data_source_file ic0346432si20030609_054510_6.cif
_cod_data_source_block 2sl178b
_cod_original_sg_symbol_H-M 'R -3 m'
_cod_database_code 4312600

loop_
_symmetry_equiv_pos_as_xyz
'x, y, z'
'-y, x-y, z'
'-x+y, -x, z'
'y, x, -z'
'x-y, -y, -z'
'-x, -x+y, -z'
'x+2/3, y+1/3, z+1/3'
'-y+2/3, x-y+1/3, z+1/3'
'-x+y+2/3, -x+1/3, z+1/3'
'y+2/3, x+1/3, -z+1/3'
'x-y+2/3, -y+1/3, -z+1/3'
'-x+2/3, -x+y+1/3, -z+1/3'
'x+1/3, y+2/3, z+2/3'
'-y+1/3, x-y+2/3, z+2/3'
'-x+y+1/3, -x+2/3, z+2/3'
'y+1/3, x+2/3, -z+2/3'
'x-y+1/3, -y+2/3, -z+2/3'
'-x+1/3, -x+y+2/3, -z+2/3'
'-x, -y, -z'
'y, -x+y, -z'
'x-y, x, -z'
'-y, -x, z'
'-x+y, y, z'
'x, x-y, z'
'-x+2/3, -y+1/3, -z+1/3'
'y+2/3, -x+y+1/3, -z+1/3'
'x-y+2/3, x+1/3, -z+1/3'
'-y+2/3, -x+1/3, z+1/3'
'-x+y+2/3, y+1/3, z+1/3'
'x+2/3, x-y+1/3, z+1/3'
'-x+1/3, -y+2/3, -z+2/3'
'y+1/3, -x+y+2/3, -z+2/3'
'x-y+1/3, x+2/3, -z+2/3'
'-y+1/3, -x+2/3, z+2/3'
'-x+y+1/3, y+2/3, z+2/3'
'x+1/3, x-y+2/3, z+2/3'

loop_
_atom_site_label
_atom_site_type_symbol
_atom_site_fract_x
_atom_site_fract_y
_atom_site_fract_z
_atom_site_U_iso_or_equiv
_atom_site_adp_type
_atom_site_occupancy
_atom_site_symmetry_multiplicity
_atom_site_calc_flag
_atom_site_refinement_flags
_atom_site_disorder_assembly
_atom_site_disorder_group
Au1 Au 0.0000 0.0000 0.0000 0.0054(2) Uani 1 12 d S . .
Dy2 Dy 0.3333 0.6667 0.100969(9) 0.0060(2) Uani 1 6 d S . .
Si1 Si 0.0000 1.0000 0.13500(6) 0.0055(6) Uani 1 6 d S . .
Si2 Si 0.6667 0.3333 0.06753(6) 0.0059(6) Uani 1 6 d S . .
Al1 Al 0.6667 0.3333 0.01613(7) 0.0077(7) Uani 1 6 d S . .
Al2 Al 1.0000 0.0000 0.05170(7) 0.0067(7) Uani 1 6 d S . .
Al3 Al 0.6667 1.3333 0.14789(6) 0.0073(7) Uani 1 6 d S . .

loop_
_atom_site_aniso_label
_atom_site_aniso_U_11
_atom_site_aniso_U_22
_atom_site_aniso_U_33
_atom_site_aniso_U_23
_atom_site_aniso_U_13
_atom_site_aniso_U_12
Au1 0.0063(2) 0.0063(2) 0.0036(3) 0.000 0.000 0.00313(12)
Dy2 0.0072(2) 0.0072(2) 0.0035(3) 0.000 0.000 0.00361(12)
Si1 0.0070(9) 0.0070(9) 0.0025(14) 0.000 0.000 0.0035(5)
Si2 0.0059(9) 0.0059(9) 0.0058(14) 0.000 0.000 0.0030(4)
Al1 0.0077(10) 0.0077(10) 0.0078(16) 0.000 0.000 0.0038(5)
Al2 0.0075(10) 0.0075(10) 0.0052(14) 0.000 0.000 0.0037(5)
Al3 0.0084(10) 0.0084(10) 0.0051(16) 0.000 0.000 0.0042(5)

loop_
_atom_type_symbol
_atom_type_description
_atom_type_scat_dispersion_real
_atom_type_scat_dispersion_imag
_atom_type_scat_source
Al Al 0.0645 0.0514 'International Tables Vol C Tables 4.2.6.8 and 6.1.1.4'
Si Si 0.0817 0.0704 'International Tables Vol C Tables 4.2.6.8 and 6.1.1.4'
Dy Dy -0.1892 4.4098 'International Tables Vol C Tables 4.2.6.8 and 6.1.1.4'
Au Au -2.0133 8.8022 'International Tables Vol C Tables 4.2.6.8 and 6.1.1.4'

loop_
_geom_angle_atom_site_label_1
_geom_angle_atom_site_label_2
_geom_angle_atom_site_label_3
_geom_angle
_geom_angle_site_symmetry_1
_geom_angle_site_symmetry_3
_geom_angle_publ_flag
Al1 Au1 Al1 110.39(7) 19_655 19 ?
Al1 Au1 Al1 69.61(7) 19_655 . ?
Al1 Au1 Al1 180.00(15) 19 . ?
Al1 Au1 Al1 180.00(15) 19_655 1_455 ?
Al1 Au1 Al1 69.61(7) 19 1_455 ?
Al1 Au1 Al1 110.39(7) . 1_455 ?
Al1 Au1 Al1 110.39(7) 19_655 19_665 ?
Al1 Au1 Al1 110.39(7) 19 19_665 ?
Al1 Au1 Al1 69.61(7) . 19_665 ?
Al1 Au1 Al1 69.61(7) 1_455 19_665 ?
Al1 Au1 Al1 69.61(7) 19_655 1_445 ?
Al1 Au1 Al1 69.61(7) 19 1_445 ?
Al1 Au1 Al1 110.39(7) . 1_445 ?
Al1 Au1 Al1 110.39(7) 1_455 1_445 ?
Al1 Au1 Al1 180.00(15) 19_665 1_445 ?
Al1 Au1 Al2 71.46(7) 19_655 19_655 ?
Al1 Au1 Al2 71.46(7) 19 19_655 ?
Al1 Au1 Al2 108.54(7) . 19_655 ?
Al1 Au1 Al2 108.54(7) 1_455 19_655 ?
Al1 Au1 Al2 71.46(7) 19_665 19_655 ?
Al1 Au1 Al2 108.54(7) 1_445 19_655 ?
Al1 Au1 Al2 108.54(7) 19_655 1_455 ?
Al1 Au1 Al2 108.54(7) 19 1_455 ?
Al1 Au1 Al2 71.46(7) . 1_455 ?
Al1 Au1 Al2 71.46(7) 1_455 1_455 ?
Al1 Au1 Al2 108.54(7) 19_665 1_455 ?
Al1 Au1 Al2 71.46(7) 1_445 1_455 ?
Al2 Au1 Al2 180.0 19_655 1_455 ?
Si2 Dy2 Si2 90.65(7) 1_455 1_565 ?
Si2 Dy2 Si2 90.65(7) 1_455 . ?
Si2 Dy2 Si2 90.65(7) 1_565 . ?
Si2 Dy2 Si1 89.68(5) 1_455 . ?
Si2 Dy2 Si1 89.68(5) 1_565 . ?
Si2 Dy2 Si1 179.52(6) . . ?
Si2 Dy2 Si1 179.52(6) 1_455 1_655 ?
Si2 Dy2 Si1 89.68(5) 1_565 1_655 ?
Si2 Dy2 Si1 89.68(5) . 1_655 ?
Si1 Dy2 Si1 89.98(7) . 1_655 ?
Si2 Dy2 Si1 89.68(5) 1_455 1_545 ?
Si2 Dy2 Si1 179.52(6) 1_565 1_545 ?
Si2 Dy2 Si1 89.68(5) . 1_545 ?
Si1 Dy2 Si1 89.98(7) . 1_545 ?
Si1 Dy2 Si1 89.98(7) 1_655 1_545 ?
Si2 Dy2 Al3 133.82(2) 1_455 . ?
Si2 Dy2 Al3 79.09(6) 1_565 . ?
Si2 Dy2 Al3 133.82(2) . . ?
Si1 Dy2 Al3 45.94(3) . . ?
Si1 Dy2 Al3 45.94(3) 1_655 . ?
Si1 Dy2 Al3 100.44(6) 1_545 . ?
Si2 Dy2 Al3 79.09(6) 1_455 1_445 ?
Si2 Dy2 Al3 133.82(2) 1_565 1_445 ?
Si2 Dy2 Al3 133.82(2) . 1_445 ?
Si1 Dy2 Al3 45.94(3) . 1_445 ?
Si1 Dy2 Al3 100.44(6) 1_655 1_445 ?
Si1 Dy2 Al3 45.94(3) 1_545 1_445 ?
Al3 Dy2 Al3 76.63(6) . 1_445 ?
Si2 Dy2 Al3 133.82(2) 1_455 1_545 ?
Si2 Dy2 Al3 133.82(2) 1_565 1_545 ?
Si2 Dy2 Al3 79.09(6) . 1_545 ?
Si1 Dy2 Al3 100.44(6) . 1_545 ?
Si1 Dy2 Al3 45.94(3) 1_655 1_545 ?
Si1 Dy2 Al3 45.94(3) 1_545 1_545 ?
Al3 Dy2 Al3 76.63(6) . 1_545 ?
Al3 Dy2 Al3 76.63(6) 1_445 1_545 ?
Si2 Dy2 Al2 45.96(3) 1_455 1_455 ?
Si2 Dy2 Al2 99.51(6) 1_565 1_455 ?
Si2 Dy2 Al2 45.96(3) . 1_455 ?
Si1 Dy2 Al2 134.30(3) . 1_455 ?
Si1 Dy2 Al2 134.30(3) 1_655 1_455 ?
Si1 Dy2 Al2 80.96(6) 1_545 1_455 ?
Al3 Dy2 Al2 178.60(5) . 1_455 ?
Al3 Dy2 Al2 104.45(5) 1_445 1_455 ?
Al3 Dy2 Al2 104.45(5) 1_545 1_455 ?
Si2 Dy2 Al2 45.96(3) 1_455 1_465 ?
Si2 Dy2 Al2 45.96(3) 1_565 1_465 ?
Si2 Dy2 Al2 99.51(6) . 1_465 ?
Si1 Dy2 Al2 80.96(6) . 1_465 ?
Si1 Dy2 Al2 134.30(3) 1_655 1_465 ?
Si1 Dy2 Al2 134.30(3) 1_545 1_465 ?
Al3 Dy2 Al2 104.45(5) . 1_465 ?
Al3 Dy2 Al2 104.45(5) 1_445 1_465 ?
Al3 Dy2 Al2 178.60(5) 1_545 1_465 ?
Al2 Dy2 Al2 74.46(6) 1_455 1_465 ?
Si2 Dy2 Al2 99.51(6) 1_455 1_565 ?
Si2 Dy2 Al2 45.96(3) 1_565 1_565 ?
Si2 Dy2 Al2 45.96(3) . 1_565 ?
Si1 Dy2 Al2 134.30(3) . 1_565 ?
Si1 Dy2 Al2 80.96(6) 1_655 1_565 ?
Si1 Dy2 Al2 134.30(3) 1_545 1_565 ?
Al3 Dy2 Al2 104.45(5) . 1_565 ?
Al3 Dy2 Al2 178.60(5) 1_445 1_565 ?
Al3 Dy2 Al2 104.45(5) 1_545 1_565 ?
Al2 Dy2 Al2 74.46(6) 1_455 1_565 ?
Al2 Dy2 Al2 74.46(6) 1_465 1_565 ?
Al3 Si1 Al3 113.55(8) 1_455 . ?
Al3 Si1 Al3 113.55(8) 1_455 1_445 ?
Al3 Si1 Al3 113.55(8) . 1_445 ?
Al3 Si1 Al3 75.00(10) 1_455 25_575 ?
Al3 Si1 Al3 75.01(10) . 25_575 ?
Al3 Si1 Al3 75.01(10) 1_445 25_575 ?
Al3 Si1 Dy2 75.83(5) 1_455 1_455 ?
Al3 Si1 Dy2 159.72(14) . 1_455 ?
Al3 Si1 Dy2 75.83(5) 1_445 1_455 ?
Al3 Si1 Dy2 125.28(5) 25_575 1_455 ?
Al3 Si1 Dy2 159.72(14) 1_455 . ?
Al3 Si1 Dy2 75.83(5) . . ?
Al3 Si1 Dy2 75.83(5) 1_445 . ?
Al3 Si1 Dy2 125.28(5) 25_575 . ?
Dy2 Si1 Dy2 89.98(7) 1_455 . ?
Al3 Si1 Dy2 75.83(5) 1_455 1_565 ?
Al3 Si1 Dy2 75.83(5) . 1_565 ?
Al3 Si1 Dy2 159.72(14) 1_445 1_565 ?
Al3 Si1 Dy2 125.28(5) 25_575 1_565 ?
Dy2 Si1 Dy2 89.98(7) 1_455 1_565 ?
Dy2 Si1 Dy2 89.98(7) . 1_565 ?
Al2 Si2 Al2 110.70(10) . 1_455 ?
Al2 Si2 Al2 110.70(10) . 1_565 ?
Al2 Si2 Al2 110.70(10) 1_455 1_565 ?
Al2 Si2 Al1 71.78(10) . . ?
Al2 Si2 Al1 71.78(10) 1_455 . ?
Al2 Si2 Al1 71.78(10) 1_565 . ?
Al2 Si2 Dy2 77.79(5) . 1_655 ?
Al2 Si2 Dy2 163.41(14) 1_455 1_655 ?
Al2 Si2 Dy2 77.79(5) 1_565 1_655 ?
Al1 Si2 Dy2 124.80(5) . 1_655 ?
Al2 Si2 Dy2 77.79(5) . 1_545 ?
Al2 Si2 Dy2 77.79(5) 1_455 1_545 ?
Al2 Si2 Dy2 163.41(14) 1_565 1_545 ?
Al1 Si2 Dy2 124.80(5) . 1_545 ?
Dy2 Si2 Dy2 90.65(7) 1_655 1_545 ?
Al2 Si2 Dy2 163.41(14) . . ?
Al2 Si2 Dy2 77.79(5) 1_455 . ?
Al2 Si2 Dy2 77.79(5) 1_565 . ?
Al1 Si2 Dy2 124.80(5) . . ?
Dy2 Si2 Dy2 90.65(7) 1_655 . ?
Dy2 Si2 Dy2 90.65(7) 1_545 . ?
Au1 Al1 Au1 110.39(7) 1_655 . ?
Au1 Al1 Au1 110.39(7) 1_655 1_665 ?
Au1 Al1 Au1 110.39(7) . 1_665 ?
Au1 Al1 Si2 108.54(7) 1_655 . ?
Au1 Al1 Si2 108.54(7) . . ?
Au1 Al1 Si2 108.54(7) 1_665 . ?
Au1 Al1 Al1 55.19(4) 1_655 19_655 ?
Au1 Al1 Al1 55.19(4) . 19_655 ?
Au1 Al1 Al1 127.61(19) 1_665 19_655 ?
Si2 Al1 Al1 123.85(11) . 19_655 ?
Au1 Al1 Al1 55.19(4) 1_655 19_765 ?
Au1 Al1 Al1 127.61(19) . 19_765 ?
Au1 Al1 Al1 55.19(4) 1_665 19_765 ?
Si2 Al1 Al1 123.85(11) . 19_765 ?
Al1 Al1 Al1 91.98(16) 19_655 19_765 ?
Au1 Al1 Al1 127.61(19) 1_655 19_665 ?
Au1 Al1 Al1 55.19(4) . 19_665 ?
Au1 Al1 Al1 55.19(4) 1_665 19_665 ?
Si2 Al1 Al1 123.85(11) . 19_665 ?
Al1 Al1 Al1 91.98(16) 19_655 19_665 ?
Al1 Al1 Al1 91.98(16) 19_765 19_665 ?
Si2 Al2 Si2 110.70(10) . 1_655 ?
Si2 Al2 Si2 110.70(10) . 1_545 ?
Si2 Al2 Si2 110.70(10) 1_655 1_545 ?
Si2 Al2 Au1 108.22(10) . 1_655 ?
Si2 Al2 Au1 108.22(10) 1_655 1_655 ?
Si2 Al2 Au1 108.22(10) 1_545 1_655 ?
Si2 Al2 Dy2 56.26(6) . 1_655 ?
Si2 Al2 Dy2 56.26(6) 1_655 1_655 ?
Si2 Al2 Dy2 116.10(13) 1_545 1_655 ?
Au1 Al2 Dy2 135.68(4) 1_655 1_655 ?
Si2 Al2 Dy2 116.10(13) . 1_645 ?
Si2 Al2 Dy2 56.26(6) 1_655 1_645 ?
Si2 Al2 Dy2 56.26(6) 1_545 1_645 ?
Au1 Al2 Dy2 135.68(4) 1_655 1_645 ?
Dy2 Al2 Dy2 74.46(6) 1_655 1_645 ?
Si2 Al2 Dy2 56.26(6) . 1_545 ?
Si2 Al2 Dy2 116.10(13) 1_655 1_545 ?
Si2 Al2 Dy2 56.26(6) 1_545 1_545 ?
Au1 Al2 Dy2 135.68(4) 1_655 1_545 ?
Dy2 Al2 Dy2 74.46(6) 1_655 1_545 ?
Dy2 Al2 Dy2 74.46(6) 1_645 1_545 ?
Si1 Al3 Si1 113.55(8) 1_655 . ?
Si1 Al3 Si1 113.55(8) 1_655 1_665 ?
Si1 Al3 Si1 113.55(8) . 1_665 ?
Si1 Al3 Si1 105.00(10) 1_655 25_575 ?
Si1 Al3 Si1 104.99(10) . 25_575 ?
Si1 Al3 Si1 104.99(10) 1_665 25_575 ?
Si1 Al3 Dy2 58.24(6) 1_655 . ?
Si1 Al3 Dy2 58.24(6) . . ?
Si1 Al3 Dy2 120.72(13) 1_665 . ?
Si1 Al3 Dy2 134.29(4) 25_575 . ?
Si1 Al3 Dy2 58.24(6) 1_655 1_665 ?
Si1 Al3 Dy2 120.72(13) . 1_665 ?
Si1 Al3 Dy2 58.24(6) 1_665 1_665 ?
Si1 Al3 Dy2 134.29(4) 25_575 1_665 ?
Dy2 Al3 Dy2 76.63(6) . 1_665 ?
Si1 Al3 Dy2 120.72(13) 1_655 1_565 ?
Si1 Al3 Dy2 58.24(6) . 1_565 ?
Si1 Al3 Dy2 58.24(6) 1_665 1_565 ?
Si1 Al3 Dy2 134.28(4) 25_575 1_565 ?
Dy2 Al3 Dy2 76.63(6) . 1_565 ?
Dy2 Al3 Dy2 76.63(6) 1_665 1_565 ?

loop_
_geom_bond_atom_site_label_1
_geom_bond_atom_site_label_2
_geom_bond_distance
_geom_bond_site_symmetry_2
_geom_bond_publ_flag
Au1 Al1 2.5516(11) 19_655 ?
Au1 Al1 2.5516(11) 19 ?
Au1 Al1 2.5516(11) . ?
Au1 Al1 2.5516(11) 1_455 ?
Au1 Al1 2.5516(11) 19_665 ?
Au1 Al1 2.5516(11) 1_445 ?
Au1 Al2 2.600(3) 19_655 ?
Au1 Al2 2.600(3) 1_455 ?
Dy2 Si2 2.9461(17) 1_455 ?
Dy2 Si2 2.9461(17) 1_565 ?
Dy2 Si2 2.9461(17) . ?
Dy2 Si1 2.9634(18) . ?
Dy2 Si1 2.9634(18) 1_655 ?
Dy2 Si1 2.9634(18) 1_545 ?
Dy2 Al3 3.379(2) . ?
Dy2 Al3 3.379(2) 1_445 ?
Dy2 Al3 3.379(2) 1_545 ?
Dy2 Al2 3.463(2) 1_455 ?
Dy2 Al2 3.463(2) 1_465 ?
Dy2 Al2 3.463(2) 1_565 ?
Si1 Al3 2.5044(12) 1_455 ?
Si1 Al3 2.5044(12) . ?
Si1 Al3 2.5044(12) 1_445 ?
Si1 Al3 2.537(4) 25_575 ?
Si1 Dy2 2.9634(18) 1_455 ?
Si1 Dy2 2.9634(18) 1_565 ?
Si2 Al2 2.5468(15) . ?
Si2 Al2 2.5468(15) 1_455 ?
Si2 Al2 2.5468(15) 1_565 ?
Si2 Al1 2.585(4) . ?
Si2 Dy2 2.9461(17) 1_655 ?
Si2 Dy2 2.9461(17) 1_545 ?
Al1 Au1 2.5516(11) 1_655 ?
Al1 Au1 2.5516(11) 1_665 ?
Al1 Al1 2.913(4) 19_655 ?
Al1 Al1 2.913(4) 19_765 ?
Al1 Al1 2.913(4) 19_665 ?
Al2 Si2 2.5468(15) 1_655 ?
Al2 Si2 2.5468(15) 1_545 ?
Al2 Au1 2.600(3) 1_655 ?
Al2 Dy2 3.463(2) 1_655 ?
Al2 Dy2 3.463(2) 1_645 ?
Al2 Dy2 3.463(2) 1_545 ?
Al3 Si1 2.5044(12) 1_655 ?
Al3 Si1 2.5044(12) 1_665 ?
Al3 Si1 2.537(4) 25_575 ?
Al3 Dy2 3.379(2) 1_665 ?
Al3 Dy2 3.379(2) 1_565 ?
